data_7103731
loop_
_publ_author_name
P.Clarke
M.Ebden
M.Grist
C.Wilson

_journal_name_full 'Chemical communications (Cambridge, England)'
_journal_paper_doi 10.1039/b303706a
_journal_year 2003
_chemical_formula_sum 'C15 H25 I O5'
_chemical_formula_weight 412.25
_chemical_name_systematic
; 
? 
;
_space_group_IT_number 2
_symmetry_cell_setting triclinic
_symmetry_space_group_name_Hall '-P 1'
_symmetry_space_group_name_H-M 'P -1'
_atom_sites_solution_hydrogens 'geometrically placed, OH from delta-F'
_atom_sites_solution_primary direct
_atom_sites_solution_secondary difmap
_audit_creation_method SHELXL-97
_cell_angle_alpha 65.415(1)
_cell_angle_beta 77.402(1)
_cell_angle_gamma 81.897(1)
_cell_formula_units_Z 2
_cell_length_a 6.5249(5)
_cell_length_b 11.3828(9)
_cell_length_c 13.3018(10)
_cell_measurement_reflns_used 4648
_cell_measurement_temperature 150(2)
_cell_measurement_theta_max 27.45
_cell_measurement_theta_min 3.1
_cell_volume 875.35(12)
_computing_cell_refinement 'Bruker SAINT version 6.36a (Bruker, 2002)'
_computing_data_collection 'Bruker SMART version 5.624 (Bruker, 2001)'
_computing_data_reduction 'Bruker SAINT; Bruker SHELXTL (Bruker, 2001)'
_computing_publication_material 'SHELXL-97; PLATON (Spek, 2001)'
_computing_structure_refinement 'SHELXL-97 (Sheldrick, 1997)'
_computing_structure_solution 'SHELXS-97 (Sheldrick, 1990)'
_diffrn_ambient_temperature 150(2)
_diffrn_measured_fraction_theta_full 0.963
_diffrn_measured_fraction_theta_max 0.963
_diffrn_measurement_device_type 'Bruker SMART1000 CCD area detector'
_diffrn_measurement_method omega
_diffrn_radiation_monochromator graphite
_diffrn_radiation_source 'normal-focus sealed tube'
_diffrn_radiation_type MoK\a
_diffrn_radiation_wavelength 0.71073
_diffrn_reflns_av_R_equivalents 0.028
_diffrn_reflns_av_sigmaI/netI 0.0170
_diffrn_reflns_limit_h_max 8
_diffrn_reflns_limit_h_min -8
_diffrn_reflns_limit_k_max 14
_diffrn_reflns_limit_k_min -14
_diffrn_reflns_limit_l_max 17
_diffrn_reflns_limit_l_min -16
_diffrn_reflns_number 7666
_diffrn_reflns_theta_full 27.48
_diffrn_reflns_theta_max 27.48
_diffrn_reflns_theta_min 1.71
_diffrn_standards_decay_% 0
_exptl_absorpt_coefficient_mu 1.846
_exptl_absorpt_correction_T_max 0.831
_exptl_absorpt_correction_T_min 0.530
_exptl_absorpt_correction_type integration
_exptl_absorpt_process_details 'Bruker Shelxtl v6.12'
_exptl_crystal_colour colourless
_exptl_crystal_density_diffrn 1.564
_exptl_crystal_density_meas 0
_exptl_crystal_density_method 'not measured'
_exptl_crystal_description block
_exptl_crystal_F_000 416
_exptl_crystal_size_max 0.30
_exptl_crystal_size_mid 0.20
_exptl_crystal_size_min 0.10
_refine_diff_density_max 1.477
_refine_diff_density_min -1.170
_refine_diff_density_rms 0.076
_refine_ls_extinction_method none
_refine_ls_goodness_of_fit_ref 1.059
_refine_ls_hydrogen_treatment 'riding model, OH rigid rotors'
_refine_ls_matrix_type full
_refine_ls_number_parameters 192
_refine_ls_number_reflns 3876
_refine_ls_number_restraints 0
_refine_ls_restrained_S_all 1.059
_refine_ls_R_factor_all 0.0418
_refine_ls_R_factor_gt 0.0347
_refine_ls_shift/su_max 0.002
_refine_ls_shift/su_mean 0.000
_refine_ls_structure_factor_coef Fsqd
_refine_ls_weighting_details 'calc w=1/[\s^2^(Fo^2^)+(0.0287P)^2^+1.4585P] where P=(Fo^2^+2Fc^2^)/3'
_refine_ls_weighting_scheme calc
_refine_ls_wR_factor_gt 0.0771
_refine_ls_wR_factor_ref 0.0814
_reflns_number_gt 3298
_reflns_number_total 3876
_reflns_threshold_expression >2sigma(I)
_cod_data_source_file b303706a.txt
_cod_data_source_block ibutac
_cod_depositor_comments
;
The following automatic conversions were performed:
'_symmetry_cell_setting' value 'Triclinic' changed to 'triclinic'
according to '/home/saulius/struct/CIF-dictionaries/cif_core.dic'
dictionary named 'cif_core.dic' version 2.4.1 from 2010-06-29.

Automatic conversion script
Id: cif_fix_enum 1527 2010-12-29 10:47:43Z saulius 
;
_cod_original_sg_symbol_H-M P-1
_cod_database_code 7103731

loop_
_symmetry_equiv_pos_as_xyz
'x, y, z'
'-x, -y, -z'

loop_
_atom_site_label
_atom_site_type_symbol
_atom_site_fract_x
_atom_site_fract_y
_atom_site_fract_z
_atom_site_U_iso_or_equiv
_atom_site_adp_type
_atom_site_occupancy
_atom_site_symmetry_multiplicity
_atom_site_calc_flag
_atom_site_refinement_flags
_atom_site_disorder_assembly
_atom_site_disorder_group
I1 I 0.85878(4) -0.15680(2) 0.96012(2) 0.05959(11) Uani 1 1 d . . .
O1 O 0.7066(3) 0.37554(17) 0.57290(17) 0.0295(4) Uani 1 1 d . . .
H1 H 0.5945 0.3521 0.5675 0.035 Uiso 1 1 calc R . .
O2 O 0.8019(3) 0.16423(17) 0.63849(16) 0.0274(4) Uani 1 1 d . . .
O3 O 1.3458(3) 0.35862(19) 0.5226(2) 0.0377(5) Uani 1 1 d . . .
H3 H 1.3116 0.4378 0.4917 0.045 Uiso 1 1 calc R . .
O4 O 0.7211(4) 0.3811(3) 0.8637(2) 0.0558(7) Uani 1 1 d . . .
O5 O 0.4516(3) 0.4433(2) 0.7669(2) 0.0405(5) Uani 1 1 d . . .
C1 C 0.7908(4) 0.2778(2) 0.6615(2) 0.0263(5) Uani 1 1 d . . .
C2 C 1.0100(4) 0.3196(2) 0.6514(2) 0.0284(6) Uani 1 1 d . . .
H2A H 1.0048 0.4141 0.6308 0.034 Uiso 1 1 calc R . .
H2B H 1.0587 0.2749 0.7243 0.034 Uiso 1 1 calc R . .
C3 C 1.1613(4) 0.2855(3) 0.5618(2) 0.0293(6) Uani 1 1 d . . .
H3A H 1.0887 0.3070 0.4969 0.035 Uiso 1 1 calc R . .
C4 C 1.2394(4) 0.1418(3) 0.6023(3) 0.0342(6) Uani 1 1 d . . .
H4A H 1.2310 0.1104 0.5443 0.041 Uiso 1 1 calc R . .
H4B H 1.3895 0.1356 0.6083 0.041 Uiso 1 1 calc R . .
C5 C 1.1205(4) 0.0516(3) 0.7146(3) 0.0324(6) Uani 1 1 d . . .
H5A H 1.1312 0.0814 0.7733 0.039 Uiso 1 1 calc R . .
H5B H 1.1896 -0.0364 0.7345 0.039 Uiso 1 1 calc R . .
C6 C 0.8864(4) 0.0437(2) 0.7156(2) 0.0306(6) Uani 1 1 d . . .
C7 C 0.7458(5) 0.0167(3) 0.8308(3) 0.0385(7) Uani 1 1 d . . .
H7A H 0.6026 0.0009 0.8252 0.046 Uiso 1 1 calc R . .
C8 C 0.7220(5) 0.1289(3) 0.8665(3) 0.0414(7) Uani 1 1 d . . .
H8A H 0.8593 0.1435 0.8783 0.050 Uiso 1 1 calc R . .
H8B H 0.6212 0.1087 0.9381 0.050 Uiso 1 1 calc R . .
C9 C 0.6419(5) 0.2510(3) 0.7748(2) 0.0328(6) Uani 1 1 d . . .
H9A H 0.5011 0.2342 0.7669 0.039 Uiso 1 1 calc R . .
C10 C 0.6133(5) 0.3656(3) 0.8083(3) 0.0383(7) Uani 1 1 d . . .
C11 C 0.3779(5) 0.5607(3) 0.7900(3) 0.0450(8) Uani 1 1 d . . .
C12 C 0.2128(7) 0.6216(4) 0.7153(5) 0.0771(14) Uani 1 1 d . . .
H12A H 0.0997 0.5624 0.7392 0.116 Uiso 1 1 calc R . .
H12B H 0.2776 0.6386 0.6371 0.116 Uiso 1 1 calc R . .
H12C H 0.1548 0.7032 0.7213 0.116 Uiso 1 1 calc R . .
C13 C 0.2830(7) 0.5185(4) 0.9126(4) 0.0698(13) Uani 1 1 d . . .
H13A H 0.3940 0.4798 0.9578 0.105 Uiso 1 1 calc R . .
H13B H 0.1789 0.4545 0.9328 0.105 Uiso 1 1 calc R . .
H13C H 0.2144 0.5936 0.9270 0.105 Uiso 1 1 calc R . .
C14 C 0.5541(6) 0.6502(3) 0.7545(4) 0.0587(10) Uani 1 1 d . . .
H14A H 0.6590 0.6097 0.8035 0.088 Uiso 1 1 calc R . .
H14B H 0.4975 0.7320 0.7605 0.088 Uiso 1 1 calc R . .
H14C H 0.6203 0.6672 0.6766 0.088 Uiso 1 1 calc R . .
C15 C 0.8582(5) -0.0534(3) 0.6692(3) 0.0417(7) Uani 1 1 d . . .
H15A H 0.7083 -0.0568 0.6706 0.063 Uiso 1 1 calc R . .
H15B H 0.9137 -0.1392 0.7154 0.063 Uiso 1 1 calc R . .
H15C H 0.9343 -0.0269 0.5917 0.063 Uiso 1 1 calc R . .

loop_
_atom_site_aniso_label
_atom_site_aniso_U_11
_atom_site_aniso_U_22
_atom_site_aniso_U_33
_atom_site_aniso_U_23
_atom_site_aniso_U_13
_atom_site_aniso_U_12
I1 0.06691(18) 0.02853(12) 0.05216(16) 0.00510(9) -0.00043(11) 0.01116(10)
O1 0.0205(9) 0.0216(9) 0.0408(11) -0.0036(8) -0.0126(8) -0.0011(7)
O2 0.0237(9) 0.0197(8) 0.0378(10) -0.0092(8) -0.0087(8) 0.0002(7)
O3 0.0196(9) 0.0247(9) 0.0579(14) -0.0020(9) -0.0136(9) -0.0029(7)
O4 0.0616(16) 0.0529(15) 0.0666(17) -0.0364(14) -0.0257(14) 0.0172(12)
O5 0.0352(11) 0.0279(10) 0.0572(14) -0.0201(10) -0.0065(10) 0.0091(9)
C1 0.0219(12) 0.0176(11) 0.0363(14) -0.0069(10) -0.0086(10) 0.0016(9)
C2 0.0247(13) 0.0205(12) 0.0405(15) -0.0097(11) -0.0133(11) 0.0013(10)
C3 0.0194(12) 0.0242(12) 0.0405(15) -0.0066(11) -0.0094(11) -0.0030(10)
C4 0.0221(13) 0.0260(13) 0.0510(18) -0.0131(13) -0.0048(12) -0.0001(10)
C5 0.0258(13) 0.0212(12) 0.0453(17) -0.0091(12) -0.0089(12) 0.0046(10)
C6 0.0262(13) 0.0178(12) 0.0412(15) -0.0065(11) -0.0053(11) 0.0013(10)
C7 0.0353(15) 0.0208(13) 0.0430(17) -0.0010(12) -0.0018(13) 0.0041(11)
C8 0.0454(18) 0.0289(14) 0.0363(16) -0.0060(12) -0.0006(13) 0.0073(13)
C9 0.0299(14) 0.0233(13) 0.0386(15) -0.0088(11) -0.0035(12) 0.0034(11)
C10 0.0367(16) 0.0286(14) 0.0433(17) -0.0134(13) -0.0008(13) 0.0050(12)
C11 0.0428(18) 0.0260(14) 0.062(2) -0.0210(15) 0.0010(15) 0.0059(13)
C12 0.064(3) 0.051(2) 0.125(4) -0.047(3) -0.033(3) 0.033(2)
C13 0.079(3) 0.0397(19) 0.073(3) -0.0264(19) 0.027(2) -0.0008(19)
C14 0.063(2) 0.0342(17) 0.070(3) -0.0221(18) 0.011(2) -0.0086(16)
C15 0.0357(16) 0.0265(14) 0.063(2) -0.0190(14) -0.0074(15) -0.0023(12)

loop_
_atom_type_symbol
_atom_type_description
_atom_type_scat_dispersion_real
_atom_type_scat_dispersion_imag
_atom_type_scat_source
C C 0.0033 0.0016 'International Tables Vol C Tables 4.2.6.8 and 6.1.1.4'
H H 0.0000 0.0000 'International Tables Vol C Tables 4.2.6.8 and 6.1.1.4'
O O 0.0106 0.0060 'International Tables Vol C Tables 4.2.6.8 and 6.1.1.4'
I I -0.4742 1.8119 'International Tables Vol C Tables 4.2.6.8 and 6.1.1.4'

loop_
_geom_angle_atom_site_label_1
_geom_angle_atom_site_label_2
_geom_angle_atom_site_label_3
_geom_angle
_geom_angle_site_symmetry_1
_geom_angle_site_symmetry_3
_geom_angle_publ_flag
C1 O2 C6 118.3(2) . . ?
C10 O5 C11 122.1(3) . . ?
O1 C1 O2 104.3(2) . . ?
O1 C1 C2 105.1(2) . . ?
O2 C1 C2 111.7(2) . . ?
O1 C1 C9 111.7(2) . . ?
O2 C1 C9 107.0(2) . . ?
C2 C1 C9 116.5(2) . . ?
C3 C2 C1 109.1(2) . . ?
O3 C3 C2 111.0(2) . . ?
O3 C3 C4 106.3(2) . . ?
C2 C3 C4 113.9(2) . . ?
C5 C4 C3 115.7(2) . . ?
C4 C5 C6 114.3(2) . . ?
O2 C6 C15 103.1(2) . . ?
O2 C6 C7 106.0(2) . . ?
C15 C6 C7 111.4(2) . . ?
O2 C6 C5 111.1(2) . . ?
C15 C6 C5 110.9(2) . . ?
C7 C6 C5 113.8(3) . . ?
C8 C7 C6 113.5(2) . . ?
C8 C7 I1 109.6(2) . . ?
C6 C7 I1 111.31(18) . . ?
C7 C8 C9 109.2(3) . . ?
C10 C9 C8 110.8(3) . . ?
C10 C9 C1 112.3(2) . . ?
C8 C9 C1 110.0(2) . . ?
O4 C10 O5 126.6(3) . . ?
O4 C10 C9 124.1(3) . . ?
O5 C10 C9 109.3(3) . . ?
O5 C11 C13 108.4(3) . . ?
O5 C11 C14 111.1(3) . . ?
C13 C11 C14 112.7(4) . . ?
O5 C11 C12 101.7(3) . . ?
C13 C11 C12 111.9(4) . . ?
C14 C11 C12 110.5(3) . . ?

loop_
_geom_bond_atom_site_label_1
_geom_bond_atom_site_label_2
_geom_bond_distance
_geom_bond_site_symmetry_2
_geom_bond_publ_flag
I1 C7 2.172(3) . ?
O1 C1 1.395(3) . ?
O2 C1 1.437(3) . ?
O2 C6 1.449(3) . ?
O3 C3 1.436(3) . ?
O4 C10 1.199(4) . ?
O5 C10 1.335(4) . ?
O5 C11 1.486(3) . ?
C1 C2 1.531(4) . ?
C1 C9 1.540(4) . ?
C2 C3 1.520(4) . ?
C3 C4 1.542(4) . ?
C4 C5 1.527(4) . ?
C5 C6 1.540(4) . ?
C6 C15 1.520(4) . ?
C6 C7 1.536(4) . ?
C7 C8 1.515(4) . ?
C8 C9 1.534(4) . ?
C9 C10 1.521(4) . ?
C11 C13 1.505(5) . ?
C11 C14 1.509(5) . ?
C11 C12 1.520(6) . ?

loop_
_geom_hbond_atom_site_label_D
_geom_hbond_atom_site_label_H
_geom_hbond_atom_site_label_A
_geom_hbond_distance_DH
_geom_hbond_distance_HA
_geom_hbond_distance_DA
_geom_hbond_angle_DHA
_geom_hbond_site_symmetry_A
O1 H1 O3 0.84 1.83 2.636(3) 160.5 1_455
O3 H3 O1 0.84 1.93 2.754(3) 167.1 2_766

loop_
_geom_torsion_atom_site_label_1
_geom_torsion_atom_site_label_2
_geom_torsion_atom_site_label_3
_geom_torsion_atom_site_label_4
_geom_torsion
_geom_torsion_site_symmetry_1
_geom_torsion_site_symmetry_2
_geom_torsion_site_symmetry_3
_geom_torsion_site_symmetry_4
_geom_torsion_publ_flag
C6 O2 C1 O1 179.3(2) . . . . ?
C6 O2 C1 C2 66.3(3) . . . . ?
C6 O2 C1 C9 -62.2(3) . . . . ?
O1 C1 C2 C3 -80.4(2) . . . . ?
O2 C1 C2 C3 32.1(3) . . . . ?
C9 C1 C2 C3 155.4(2) . . . . ?
C1 C2 C3 O3 160.7(2) . . . . ?
C1 C2 C3 C4 -79.3(3) . . . . ?
O3 C3 C4 C5 135.2(3) . . . . ?
C2 C3 C4 C5 12.7(4) . . . . ?
C3 C4 C5 C6 62.2(3) . . . . ?
C1 O2 C6 C15 176.0(2) . . . . ?
C1 O2 C6 C7 58.9(3) . . . . ?
C1 O2 C6 C5 -65.1(3) . . . . ?
C4 C5 C6 O2 -30.2(3) . . . . ?
C4 C5 C6 C15 83.8(3) . . . . ?
C4 C5 C6 C7 -149.8(2) . . . . ?
O2 C6 C7 C8 -53.0(3) . . . . ?
C15 C6 C7 C8 -164.3(3) . . . . ?
C5 C6 C7 C8 69.4(3) . . . . ?
O2 C6 C7 I1 -177.10(17) . . . . ?
C15 C6 C7 I1 71.5(3) . . . . ?
C5 C6 C7 I1 -54.7(3) . . . . ?
C6 C7 C8 C9 55.0(3) . . . . ?
I1 C7 C8 C9 -179.9(2) . . . . ?
C7 C8 C9 C10 179.3(3) . . . . ?
C7 C8 C9 C1 -55.9(3) . . . . ?
O1 C1 C9 C10 -65.5(3) . . . . ?
O2 C1 C9 C10 -179.0(2) . . . . ?
C2 C1 C9 C10 55.3(3) . . . . ?
O1 C1 C9 C8 170.6(2) . . . . ?
O2 C1 C9 C8 57.0(3) . . . . ?
C2 C1 C9 C8 -68.6(3) . . . . ?
C11 O5 C10 O4 -2.7(5) . . . . ?
C11 O5 C10 C9 177.0(2) . . . . ?
C8 C9 C10 O4 32.8(4) . . . . ?
C1 C9 C10 O4 -90.7(4) . . . . ?
C8 C9 C10 O5 -146.9(3) . . . . ?
C1 C9 C10 O5 89.6(3) . . . . ?
C10 O5 C11 C13 -68.1(4) . . . . ?
C10 O5 C11 C14 56.3(4) . . . . ?
C10 O5 C11 C12 173.8(3) . . . . ?
